data_7155729
loop_
_publ_author_name
'Erker, Gerhard'
'Wang, Tongdao'
'Kohrt, Sonja'
'Daniliuc, Constantin Gabriel'
'Kehr, Gerald'

_publ_section_title
;
 Borata-Wittig Olefination Reactions of Ketones, Carboxylic Esters and
 Amides with Bis(pentafluorophenyl)borata-alkene Reagents
;
_journal_name_full 'Org. Biomol. Chem.'
_journal_paper_doi 10.1039/C7OB01591G
_journal_year 2017
_chemical_formula_sum 'C29 H28 B F10 Li N2'
_chemical_formula_weight 612.28
_chemical_name_systematic
; 
 ? 
;
_space_group_IT_number 14
_symmetry_cell_setting monoclinic
_symmetry_space_group_name_Hall '-P 2ybc'
_symmetry_space_group_name_H-M 'P 1 21/c 1'
_atom_sites_solution_hydrogens geom
_atom_sites_solution_primary direct
_atom_sites_solution_secondary difmap
_audit_creation_method SHELXL-97
_audit_update_record
;
2017-05-10 deposited with the CCDC.
2017-06-30 downloaded from the CCDC.
;
_cell_angle_alpha 90.00
_cell_angle_beta 96.686(1)
_cell_angle_gamma 90.00
_cell_formula_units_Z 4
_cell_length_a 11.9795(2)
_cell_length_b 16.9234(3)
_cell_length_c 15.3648(3)
_cell_measurement_reflns_used 5822
_cell_measurement_temperature 223(2)
_cell_measurement_theta_max 28.28
_cell_measurement_theta_min 4.08
_cell_volume 3093.78(10)
_computing_cell_refinement 'Collect (Nonius B.V., 1998)'
_computing_data_collection 'Collect (Nonius B.V., 1998)'
_computing_data_reduction 'Denzo-SMN (Otwinowski & Minor, 1997)'
_computing_molecular_graphics 'XP (BrukerAXS, 2000)'
_computing_publication_material 'SHELXL-97 (Sheldrick, 1997)'
_computing_structure_refinement 'SHELXL-97 (Sheldrick, 1997)'
_computing_structure_solution 'SHELXS-97 (Sheldrick, 1990)'
_diffrn_ambient_temperature 223(2)
_diffrn_measured_fraction_theta_full 0.982
_diffrn_measured_fraction_theta_max 0.982
_diffrn_measurement_device_type 'Nonius KappaCCD APEXII'
_diffrn_measurement_method '\w and \f scans'
_diffrn_radiation_monochromator 'Montel mirror'
_diffrn_radiation_source 'rotating anode Nonius FR591'
_diffrn_radiation_type MoK\a
_diffrn_radiation_wavelength 0.71073
_diffrn_reflns_av_R_equivalents 0.055
_diffrn_reflns_av_sigmaI/netI 0.0343
_diffrn_reflns_limit_h_max 14
_diffrn_reflns_limit_h_min 0
_diffrn_reflns_limit_k_max 20
_diffrn_reflns_limit_k_min 0
_diffrn_reflns_limit_l_max 18
_diffrn_reflns_limit_l_min -18
_diffrn_reflns_number 18116
_diffrn_reflns_theta_full 25.00
_diffrn_reflns_theta_max 25.00
_diffrn_reflns_theta_min 4.09
_exptl_absorpt_coefficient_mu 0.118
_exptl_absorpt_correction_T_max 0.9918
_exptl_absorpt_correction_T_min 0.9802
_exptl_absorpt_correction_type multi-scan
_exptl_absorpt_process_details 'Denzo (Otwinowski, Borek, Majewski & Minor, 2003)'
_exptl_crystal_colour colourless
_exptl_crystal_density_diffrn 1.315
_exptl_crystal_density_method 'not measured'
_exptl_crystal_description prism
_exptl_crystal_F_000 1256
_exptl_crystal_size_max 0.17
_exptl_crystal_size_mid 0.10
_exptl_crystal_size_min 0.07
_refine_diff_density_max 0.433
_refine_diff_density_min -0.243
_refine_diff_density_rms 0.044
_refine_ls_extinction_method none
_refine_ls_goodness_of_fit_ref 1.042
_refine_ls_hydrogen_treatment constr
_refine_ls_matrix_type full
_refine_ls_number_parameters 392
_refine_ls_number_reflns 5350
_refine_ls_number_restraints 12
_refine_ls_restrained_S_all 1.125
_refine_ls_R_factor_all 0.0989
_refine_ls_R_factor_gt 0.0710
_refine_ls_shift/su_max 0.000
_refine_ls_shift/su_mean 0.000
_refine_ls_structure_factor_coef Fsqd
_refine_ls_weighting_details 'calc w=1/[\s^2^(Fo^2^)+(0.0366P)^2^+4.0383P] where P=(Fo^2^+2Fc^2^)/3'
_refine_ls_weighting_scheme calc
_refine_ls_wR_factor_gt 0.1426
_refine_ls_wR_factor_ref 0.1548
_reflns_number_gt 3818
_reflns_number_total 5350
_reflns_threshold_expression >2sigma(I)
_cod_data_source_file c7ob01591g2.cif
_cod_data_source_block erk8177
_cod_original_sg_symbol_H-M P21/c
_cod_database_code 7155729

loop_
_symmetry_equiv_pos_as_xyz
'x, y, z'
'-x, y+1/2, -z+1/2'
'-x, -y, -z'
'x, -y-1/2, z-1/2'

loop_
_atom_site_label
_atom_site_type_symbol
_atom_site_fract_x
_atom_site_fract_y
_atom_site_fract_z
_atom_site_U_iso_or_equiv
_atom_site_adp_type
_atom_site_occupancy
_atom_site_symmetry_multiplicity
_atom_site_calc_flag
_atom_site_refinement_flags
N1 N 0.6613(2) 0.19887(17) 0.69957(16) 0.0462(7) Uani 1 1 d .
C1 C 0.7140(3) 0.1328(2) 0.7554(2) 0.0515(9) Uani 1 1 d .
H1A H 0.6682 0.0852 0.7437 0.062 Uiso 1 1 calc R
H1B H 0.7123 0.1468 0.8171 0.062 Uiso 1 1 calc R
C2 C 0.8357(3) 0.1132(2) 0.7412(2) 0.0499(8) Uani 1 1 d .
H2A H 0.8593 0.0666 0.7766 0.060 Uiso 1 1 calc R
H2B H 0.8370 0.0987 0.6796 0.060 Uiso 1 1 calc R
C3 C 0.9212(3) 0.1778(2) 0.7634(2) 0.0477(8) Uani 1 1 d .
H3 H 0.9097 0.2100 0.8114 0.057 Uiso 1 1 calc R
C11 C 0.5835(3) 0.1669(2) 0.6219(2) 0.0543(9) Uani 1 1 d .
C12 C 0.5389(3) 0.2371(3) 0.5660(2) 0.0687(11) Uani 1 1 d .
H12A H 0.6020 0.2629 0.5421 0.082 Uiso 1 1 calc R
H12B H 0.4872 0.2177 0.5165 0.082 Uiso 1 1 calc R
C13 C 0.4789(4) 0.2972(3) 0.6156(3) 0.0801(13) Uani 1 1 d .
H13A H 0.4125 0.2733 0.6366 0.096 Uiso 1 1 calc R
H13B H 0.4542 0.3416 0.5772 0.096 Uiso 1 1 calc R
C14 C 0.5591(3) 0.3259(3) 0.6921(3) 0.0700(11) Uani 1 1 d .
H14A H 0.5195 0.3636 0.7259 0.084 Uiso 1 1 calc R
H14B H 0.6209 0.3542 0.6694 0.084 Uiso 1 1 calc R
C15 C 0.6082(3) 0.2611(2) 0.7534(2) 0.0570(9) Uani 1 1 d .
C16 C 0.4841(3) 0.1155(3) 0.6446(3) 0.0743(12) Uani 1 1 d .
H16A H 0.5111 0.0770 0.6889 0.111 Uiso 1 1 calc R
H16B H 0.4509 0.0882 0.5923 0.111 Uiso 1 1 calc R
H16C H 0.4280 0.1489 0.6667 0.111 Uiso 1 1 calc R
C17 C 0.6517(3) 0.1147(3) 0.5666(2) 0.0669(11) Uani 1 1 d .
H17A H 0.7154 0.1443 0.5502 0.100 Uiso 1 1 calc R
H17B H 0.6046 0.0980 0.5142 0.100 Uiso 1 1 calc R
H17C H 0.6785 0.0685 0.6003 0.100 Uiso 1 1 calc R
C18 C 0.5194(3) 0.2298(3) 0.8100(3) 0.0784(13) Uani 1 1 d .
H18A H 0.4507 0.2174 0.7726 0.118 Uiso 1 1 calc R
H18B H 0.5041 0.2699 0.8522 0.118 Uiso 1 1 calc R
H18C H 0.5477 0.1826 0.8408 0.118 Uiso 1 1 calc R
C19 C 0.7022(3) 0.2995(3) 0.8160(3) 0.0698(11) Uani 1 1 d .
H19A H 0.6727 0.3453 0.8436 0.105 Uiso 1 1 calc R
H19B H 0.7628 0.3157 0.7832 0.105 Uiso 1 1 calc R
H19C H 0.7304 0.2616 0.8606 0.105 Uiso 1 1 calc R
B1 B 1.0182(3) 0.1963(2) 0.7197(2) 0.0443(9) Uani 1 1 d .
C21 C 1.1113(3) 0.2597(2) 0.7557(2) 0.0488(8) Uani 1 1 d .
F22 F 1.1257(2) 0.21100(16) 0.90110(14) 0.0793(7) Uani 1 1 d .
C22 C 1.1596(3) 0.2617(2) 0.8417(3) 0.0577(9) Uani 1 1 d .
F23 F 1.2879(2) 0.31162(19) 0.95787(18) 0.1060(10) Uani 1 1 d U
C23 C 1.2435(3) 0.3135(3) 0.8731(3) 0.0723(13) Uani 1 1 d .
F24 F 1.3637(2) 0.41857(17) 0.8469(2) 0.1121(10) Uani 1 1 d U
C24 C 1.2817(3) 0.3673(3) 0.8169(4) 0.0825(15) Uani 1 1 d .
F25 F 1.2737(2) 0.42262(16) 0.6760(2) 0.1057(10) Uani 1 1 d .
C25 C 1.2375(3) 0.3692(2) 0.7312(4) 0.0718(12) Uani 1 1 d .
F26 F 1.1131(2) 0.31973(14) 0.61712(15) 0.0765(7) Uani 1 1 d .
C26 C 1.1550(3) 0.3158(2) 0.7027(3) 0.0583(10) Uani 1 1 d .
C31 C 1.0451(3) 0.15095(19) 0.6321(2) 0.0434(8) Uani 1 1 d .
F32 F 1.20439(17) 0.08839(14) 0.70651(14) 0.0695(6) Uani 1 1 d .
C32 C 1.1349(3) 0.0995(2) 0.6312(2) 0.0497(8) Uani 1 1 d .
F33 F 1.24551(19) 0.00751(14) 0.56404(16) 0.0799(7) Uani 1 1 d .
C33 C 1.1584(3) 0.0578(2) 0.5593(3) 0.0571(9) Uani 1 1 d .
F34 F 1.1116(2) 0.02720(13) 0.40992(14) 0.0739(7) Uani 1 1 d .
C34 C 1.0908(3) 0.0675(2) 0.4818(2) 0.0541(9) Uani 1 1 d .
F35 F 0.9355(2) 0.12890(14) 0.40148(13) 0.0708(6) Uani 1 1 d .
C35 C 1.0016(3) 0.1188(2) 0.4774(2) 0.0493(8) Uani 1 1 d .
F36 F 0.89151(16) 0.20882(12) 0.54446(12) 0.0590(5) Uani 1 1 d .
C36 C 0.9818(3) 0.1585(2) 0.5523(2) 0.0453(8) Uani 1 1 d .
N2 N 0.8396(3) 0.36565(17) 0.61801(19) 0.0544(7) Uani 1 1 d .
C41 C 0.8168(4) 0.3838(2) 0.5332(3) 0.0708(11) Uani 1 1 d .
H41 H 0.7851 0.3442 0.4951 0.085 Uiso 1 1 calc R
C42 C 0.8360(5) 0.4550(3) 0.4981(3) 0.0950(16) Uani 1 1 d .
H42 H 0.8174 0.4641 0.4378 0.114 Uiso 1 1 calc R
C43 C 0.8823(5) 0.5132(3) 0.5511(4) 0.0986(17) Uani 1 1 d .
H43 H 0.8961 0.5632 0.5279 0.118 Uiso 1 1 calc R
C44 C 0.9088(4) 0.4986(3) 0.6384(4) 0.0872(15) Uani 1 1 d .
H44 H 0.9410 0.5379 0.6766 0.105 Uiso 1 1 calc R
C45 C 0.8866(3) 0.4236(3) 0.6690(3) 0.0699(11) Uani 1 1 d .
H45 H 0.9057 0.4130 0.7289 0.084 Uiso 1 1 calc R
Li1 Li 0.8141(5) 0.2528(4) 0.6619(4) 0.0548(14) Uani 1 1 d .

loop_
_atom_site_aniso_label
_atom_site_aniso_U_11
_atom_site_aniso_U_22
_atom_site_aniso_U_33
_atom_site_aniso_U_23
_atom_site_aniso_U_13
_atom_site_aniso_U_12
N1 0.0435(15) 0.0570(17) 0.0388(14) 0.0002(13) 0.0073(12) 0.0053(13)
C1 0.0495(19) 0.062(2) 0.0446(19) 0.0053(17) 0.0105(15) 0.0026(17)
C2 0.052(2) 0.051(2) 0.0471(19) 0.0052(16) 0.0098(16) 0.0061(17)
C3 0.0510(19) 0.055(2) 0.0362(17) -0.0006(15) 0.0035(15) 0.0087(17)
C11 0.0436(18) 0.077(3) 0.0430(19) -0.0045(18) 0.0062(15) -0.0046(18)
C12 0.051(2) 0.099(3) 0.052(2) 0.007(2) -0.0068(18) 0.002(2)
C13 0.067(3) 0.091(3) 0.080(3) 0.017(3) -0.001(2) 0.024(3)
C14 0.067(2) 0.072(3) 0.073(3) 0.001(2) 0.014(2) 0.021(2)
C15 0.057(2) 0.070(2) 0.0458(19) -0.0037(18) 0.0129(17) 0.0145(19)
C16 0.053(2) 0.097(3) 0.072(3) -0.010(2) 0.007(2) -0.015(2)
C17 0.056(2) 0.092(3) 0.052(2) -0.022(2) 0.0060(18) -0.011(2)
C18 0.065(2) 0.114(4) 0.061(2) -0.005(2) 0.026(2) 0.017(3)
C19 0.075(3) 0.079(3) 0.056(2) -0.022(2) 0.010(2) 0.014(2)
B1 0.046(2) 0.047(2) 0.0392(19) -0.0016(17) 0.0024(16) 0.0070(18)
C21 0.0403(17) 0.054(2) 0.052(2) -0.0070(17) 0.0057(15) 0.0078(16)
F22 0.0867(16) 0.0952(18) 0.0513(13) -0.0005(13) -0.0112(12) 0.0039(14)
C22 0.052(2) 0.060(2) 0.060(2) -0.010(2) 0.0027(18) 0.0112(19)
F23 0.0776(16) 0.133(2) 0.0974(19) -0.0536(18) -0.0334(15) 0.0242(16)
C23 0.050(2) 0.078(3) 0.085(3) -0.035(3) -0.014(2) 0.018(2)
F24 0.0755(15) 0.0941(17) 0.165(2) -0.0537(17) 0.0050(15) -0.0118(14)
C24 0.044(2) 0.060(3) 0.141(5) -0.046(3) 0.002(3) -0.001(2)
F25 0.0910(19) 0.0622(16) 0.172(3) -0.0021(18) 0.0504(19) -0.0172(14)
C25 0.053(2) 0.050(2) 0.115(4) -0.014(3) 0.022(3) -0.001(2)
F26 0.0850(16) 0.0779(16) 0.0691(15) 0.0112(12) 0.0190(13) -0.0058(13)
C26 0.052(2) 0.053(2) 0.072(3) -0.007(2) 0.0179(19) 0.0042(18)
C31 0.0436(18) 0.0425(18) 0.0454(18) -0.0017(15) 0.0108(15) -0.0030(15)
F32 0.0557(12) 0.0867(16) 0.0649(13) 0.0018(12) 0.0015(10) 0.0173(12)
C32 0.0469(19) 0.056(2) 0.0471(19) 0.0011(17) 0.0081(16) -0.0011(17)
F33 0.0691(14) 0.0742(16) 0.1009(18) -0.0111(14) 0.0289(13) 0.0194(12)
C33 0.053(2) 0.051(2) 0.071(3) -0.0075(19) 0.0231(19) 0.0021(18)
F34 0.0973(17) 0.0651(14) 0.0665(14) -0.0227(11) 0.0405(13) -0.0117(12)
C34 0.066(2) 0.046(2) 0.055(2) -0.0126(17) 0.0264(19) -0.0146(19)
F35 0.0895(16) 0.0802(16) 0.0414(11) -0.0045(11) 0.0027(11) -0.0060(13)
C35 0.063(2) 0.046(2) 0.0394(18) -0.0026(15) 0.0085(16) -0.0124(18)
F36 0.0611(12) 0.0661(13) 0.0484(11) -0.0004(10) 0.0008(9) 0.0131(11)
C36 0.0460(18) 0.0441(19) 0.0468(19) -0.0015(15) 0.0093(15) 0.0009(16)
N2 0.0638(19) 0.0501(17) 0.0492(17) -0.0042(14) 0.0061(14) 0.0033(15)
C41 0.099(3) 0.058(3) 0.054(2) -0.001(2) 0.003(2) -0.003(2)
C42 0.146(5) 0.066(3) 0.076(3) 0.010(3) 0.025(3) -0.002(3)
C43 0.133(5) 0.067(3) 0.106(4) 0.001(3) 0.057(4) -0.007(3)
C44 0.085(3) 0.072(3) 0.111(4) -0.043(3) 0.036(3) -0.025(3)
C45 0.066(2) 0.081(3) 0.063(2) -0.023(2) 0.013(2) -0.005(2)
Li1 0.057(3) 0.056(4) 0.051(3) 0.002(3) 0.005(3) 0.006(3)

loop_
_atom_type_symbol
_atom_type_description
_atom_type_scat_dispersion_real
_atom_type_scat_dispersion_imag
_atom_type_scat_source
C C 0.0033 0.0016 'International Tables Vol C Tables 4.2.6.8 and 6.1.1.4'
H H 0.0000 0.0000 'International Tables Vol C Tables 4.2.6.8 and 6.1.1.4'
Li Li -0.0003 0.0001 'International Tables Vol C Tables 4.2.6.8 and 6.1.1.4'
B B 0.0013 0.0007 'International Tables Vol C Tables 4.2.6.8 and 6.1.1.4'
N N 0.0061 0.0033 'International Tables Vol C Tables 4.2.6.8 and 6.1.1.4'
F F 0.0171 0.0103 'International Tables Vol C Tables 4.2.6.8 and 6.1.1.4'

loop_
_geom_angle_atom_site_label_1
_geom_angle_atom_site_label_2
_geom_angle_atom_site_label_3
_geom_angle
C1 N1 C15 112.3(2)
C1 N1 C11 111.1(3)
C15 N1 C11 114.5(3)
C1 N1 Li1 98.7(2)
C15 N1 Li1 105.7(3)
C11 N1 Li1 113.3(2)
N1 C1 C2 115.1(3)
N1 C1 H1A 108.5
C2 C1 H1A 108.5
N1 C1 H1B 108.5
C2 C1 H1B 108.5
H1A C1 H1B 107.5
C3 C2 C1 116.2(3)
C3 C2 Li1 59.1(2)
C1 C2 Li1 80.1(2)
C3 C2 H2A 108.2
C1 C2 H2A 108.2
Li1 C2 H2A 167.3
C3 C2 H2B 108.2
C1 C2 H2B 108.2
Li1 C2 H2B 78.0
H2A C2 H2B 107.4
B1 C3 C2 127.9(3)
B1 C3 Li1 88.9(3)
C2 C3 Li1 86.4(2)
B1 C3 H3 116.1
C2 C3 H3 116.1
Li1 C3 H3 95.4
N1 C11 C12 107.8(3)
N1 C11 C17 108.9(3)
C12 C11 C17 108.2(3)
N1 C11 C16 116.1(3)
C12 C11 C16 109.7(3)
C17 C11 C16 106.0(3)
C13 C12 C11 113.5(3)
C13 C12 H12A 108.9
C11 C12 H12A 108.9
C13 C12 H12B 108.9
C11 C12 H12B 108.9
H12A C12 H12B 107.7
C12 C13 C14 108.3(3)
C12 C13 H13A 110.0
C14 C13 H13A 110.0
C12 C13 H13B 110.0
C14 C13 H13B 110.0
H13A C13 H13B 108.4
C13 C14 C15 114.6(4)
C13 C14 H14A 108.6
C15 C14 H14A 108.6
C13 C14 H14B 108.6
C15 C14 H14B 108.6
H14A C14 H14B 107.6
C14 C15 N1 108.6(3)
C14 C15 C19 106.7(3)
N1 C15 C19 108.1(3)
C14 C15 C18 110.7(3)
N1 C15 C18 115.3(3)
C19 C15 C18 107.1(3)
C11 C16 H16A 109.5
C11 C16 H16B 109.5
H16A C16 H16B 109.5
C11 C16 H16C 109.5
H16A C16 H16C 109.5
H16B C16 H16C 109.5
C11 C17 H17A 109.5
C11 C17 H17B 109.5
H17A C17 H17B 109.5
C11 C17 H17C 109.5
H17A C17 H17C 109.5
H17B C17 H17C 109.5
C15 C18 H18A 109.5
C15 C18 H18B 109.5
H18A C18 H18B 109.5
C15 C18 H18C 109.5
H18A C18 H18C 109.5
H18B C18 H18C 109.5
C15 C19 H19A 109.5
C15 C19 H19B 109.5
H19A C19 H19B 109.5
C15 C19 H19C 109.5
H19A C19 H19C 109.5
H19B C19 H19C 109.5
C3 B1 C21 123.4(3)
C3 B1 C31 122.3(3)
C21 B1 C31 114.2(3)
C3 B1 Li1 58.5(2)
C21 B1 Li1 116.6(3)
C31 B1 Li1 99.0(2)
C22 C21 C26 113.5(3)
C22 C21 B1 123.1(3)
C26 C21 B1 123.3(3)
F22 C22 C23 115.7(4)
F22 C22 C21 120.4(3)
C23 C22 C21 123.9(4)
F23 C23 C24 120.1(4)
F23 C23 C22 120.8(5)
C24 C23 C22 119.1(4)
F24 C24 C25 120.0(5)
F24 C24 C23 119.7(5)
C25 C24 C23 120.3(4)
F25 C25 C24 120.5(4)
F25 C25 C26 121.0(5)
C24 C25 C26 118.5(4)
F26 C26 C25 116.7(4)
F26 C26 C21 118.7(3)
C25 C26 C21 124.6(4)
C36 C31 C32 113.5(3)
C36 C31 B1 124.0(3)
C32 C31 B1 122.5(3)
F32 C32 C33 117.0(3)
F32 C32 C31 118.6(3)
C33 C32 C31 124.4(3)
F33 C33 C32 121.0(4)
F33 C33 C34 120.0(3)
C32 C33 C34 119.0(3)
F34 C34 C33 120.4(3)
F34 C34 C35 119.8(3)
C33 C34 C35 119.8(3)
F35 C35 C34 120.0(3)
F35 C35 C36 121.5(3)
C34 C35 C36 118.4(3)
C36 F36 Li1 122.0(2)
F36 C36 C31 119.0(3)
F36 C36 C35 116.2(3)
C31 C36 C35 124.9(3)
C41 N2 C45 115.2(4)
C41 N2 Li1 120.8(3)
C45 N2 Li1 123.8(3)
N2 C41 C42 124.7(4)
N2 C41 H41 117.6
C42 C41 H41 117.6
C41 C42 C43 119.1(5)
C41 C42 H42 120.5
C43 C42 H42 120.5
C42 C43 C44 119.4(5)
C42 C43 H43 120.3
C44 C43 H43 120.3
C43 C44 C45 117.7(4)
C43 C44 H44 121.1
C45 C44 H44 121.1
N2 C45 C44 123.8(4)
N2 C45 H45 118.1
C44 C45 H45 118.1
N2 Li1 N1 129.4(3)
N2 Li1 F36 87.3(2)
N1 Li1 F36 120.7(3)
N2 Li1 C3 130.2(3)
N1 Li1 C3 90.5(2)
F36 Li1 C3 96.4(2)
N2 Li1 C2 164.6(3)
N1 Li1 C2 63.06(18)
F36 Li1 C2 92.7(2)
C3 Li1 C2 34.55(14)
N2 Li1 B1 106.0(3)
N1 Li1 B1 121.6(3)
F36 Li1 B1 72.66(19)
C3 Li1 B1 32.57(14)
C2 Li1 B1 59.60(17)

loop_
_geom_bond_atom_site_label_1
_geom_bond_atom_site_label_2
_geom_bond_distance
N1 C1 1.503(4)
N1 C15 1.523(4)
N1 C11 1.525(4)
N1 Li1 2.183(7)
C1 C2 1.535(4)
C1 H1A 0.9800
C1 H1B 0.9800
C2 C3 1.510(5)
C2 Li1 2.657(7)
C2 H2A 0.9800
C2 H2B 0.9800
C3 B1 1.442(5)
C3 Li1 2.284(7)
C3 H3 0.9400
C11 C12 1.526(5)
C11 C17 1.527(5)
C11 C16 1.547(5)
C12 C13 1.503(6)
C12 H12A 0.9800
C12 H12B 0.9800
C13 C14 1.509(6)
C13 H13A 0.9800
C13 H13B 0.9800
C14 C15 1.518(5)
C14 H14A 0.9800
C14 H14B 0.9800
C15 C19 1.536(5)
C15 C18 1.544(5)
C16 H16A 0.9700
C16 H16B 0.9700
C16 H16C 0.9700
C17 H17A 0.9700
C17 H17B 0.9700
C17 H17C 0.9700
C18 H18A 0.9700
C18 H18B 0.9700
C18 H18C 0.9700
C19 H19A 0.9700
C19 H19B 0.9700
C19 H19C 0.9700
B1 C21 1.600(5)
B1 C31 1.613(5)
B1 Li1 2.679(7)
C21 C22 1.380(5)
C21 C26 1.392(5)
F22 C22 1.349(5)
C22 C23 1.377(6)
F23 C23 1.349(5)
C23 C24 1.369(7)
F24 C24 1.351(5)
C24 C25 1.361(7)
F25 C25 1.345(5)
C25 C26 1.373(6)
F26 C26 1.353(4)
C31 C36 1.371(4)
C31 C32 1.386(5)
F32 C32 1.357(4)
C32 C33 1.368(5)
F33 C33 1.342(4)
C33 C34 1.369(5)
F34 C34 1.345(4)
C34 C35 1.373(5)
F35 C35 1.342(4)
C35 C36 1.377(5)
F36 C36 1.371(4)
F36 Li1 2.250(6)
N2 C41 1.336(5)
N2 C45 1.338(5)
N2 Li1 2.060(7)
C41 C42 1.350(6)
C41 H41 0.9400
C42 C43 1.354(7)
C42 H42 0.9400
C43 C44 1.365(7)
C43 H43 0.9400
C44 C45 1.390(6)
C44 H44 0.9400
C45 H45 0.9400

loop_
_geom_torsion_atom_site_label_1
_geom_torsion_atom_site_label_2
_geom_torsion_atom_site_label_3
_geom_torsion_atom_site_label_4
_geom_torsion
C15 N1 C1 C2 -129.1(3)
C11 N1 C1 C2 101.1(3)
Li1 N1 C1 C2 -18.1(4)
N1 C1 C2 C3 63.1(4)
N1 C1 C2 Li1 14.9(3)
C1 C2 C3 B1 -144.7(3)
Li1 C2 C3 B1 -85.8(4)
C1 C2 C3 Li1 -58.9(3)
C1 N1 C11 C12 -176.8(3)
C15 N1 C11 C12 54.6(4)
Li1 N1 C11 C12 -66.7(3)
C1 N1 C11 C17 -59.6(4)
C15 N1 C11 C17 171.8(3)
Li1 N1 C11 C17 50.5(4)
C1 N1 C11 C16 59.8(4)
C15 N1 C11 C16 -68.8(4)
Li1 N1 C11 C16 169.9(3)
N1 C11 C12 C13 -57.1(4)
C17 C11 C12 C13 -174.7(3)
C16 C11 C12 C13 70.1(4)
C11 C12 C13 C14 57.9(5)
C12 C13 C14 C15 -56.3(5)
C13 C14 C15 N1 53.7(4)
C13 C14 C15 C19 169.9(3)
C13 C14 C15 C18 -73.8(4)
C1 N1 C15 C14 179.0(3)
C11 N1 C15 C14 -53.0(4)
Li1 N1 C15 C14 72.4(3)
C1 N1 C15 C19 63.7(4)
C11 N1 C15 C19 -168.3(3)
Li1 N1 C15 C19 -42.9(3)
C1 N1 C15 C18 -56.1(4)
C11 N1 C15 C18 71.9(4)
Li1 N1 C15 C18 -162.7(3)
C2 C3 B1 C21 -172.5(3)
Li1 C3 B1 C21 102.9(3)
C2 C3 B1 C31 4.4(5)
Li1 C3 B1 C31 -80.2(3)
C2 C3 B1 Li1 84.6(4)
C3 B1 C21 C22 47.8(5)
C31 B1 C21 C22 -129.3(3)
Li1 B1 C21 C22 116.1(3)
C3 B1 C21 C26 -135.3(4)
C31 B1 C21 C26 47.6(4)
Li1 B1 C21 C26 -67.0(4)
C26 C21 C22 F22 179.8(3)
B1 C21 C22 F22 -3.0(5)
C26 C21 C22 C23 -0.3(5)
B1 C21 C22 C23 176.9(3)
F22 C22 C23 F23 0.7(5)
C21 C22 C23 F23 -179.2(3)
F22 C22 C23 C24 -179.5(3)
C21 C22 C23 C24 0.6(6)
F23 C23 C24 F24 -0.3(6)
C22 C23 C24 F24 179.8(3)
F23 C23 C24 C25 179.7(3)
C22 C23 C24 C25 -0.2(6)
F24 C24 C25 F25 -0.9(6)
C23 C24 C25 F25 179.1(4)
F24 C24 C25 C26 179.4(3)
C23 C24 C25 C26 -0.6(6)
F25 C25 C26 F26 0.2(5)
C24 C25 C26 F26 179.9(3)
F25 C25 C26 C21 -178.7(3)
C24 C25 C26 C21 1.0(6)
C22 C21 C26 F26 -179.4(3)
B1 C21 C26 F26 3.4(5)
C22 C21 C26 C25 -0.5(5)
B1 C21 C26 C25 -177.7(3)
C3 B1 C31 C36 68.7(5)
C21 B1 C31 C36 -114.1(4)
Li1 B1 C31 C36 10.5(4)
C3 B1 C31 C32 -110.6(4)
C21 B1 C31 C32 66.6(4)
Li1 B1 C31 C32 -168.8(3)
C36 C31 C32 F32 179.1(3)
B1 C31 C32 F32 -1.6(5)
C36 C31 C32 C33 -1.8(5)
B1 C31 C32 C33 177.6(3)
F32 C32 C33 F33 0.8(5)
C31 C32 C33 F33 -178.3(3)
F32 C32 C33 C34 -179.7(3)
C31 C32 C33 C34 1.2(6)
F33 C33 C34 F34 -0.4(5)
C32 C33 C34 F34 -179.9(3)
F33 C33 C34 C35 179.8(3)
C32 C33 C34 C35 0.3(5)
F34 C34 C35 F35 -0.2(5)
C33 C34 C35 F35 179.6(3)
F34 C34 C35 C36 179.2(3)
C33 C34 C35 C36 -0.9(5)
Li1 F36 C36 C31 -17.6(4)
Li1 F36 C36 C35 162.4(3)
C32 C31 C36 F36 -178.9(3)
B1 C31 C36 F36 1.8(5)
C32 C31 C36 C35 1.1(5)
B1 C31 C36 C35 -178.3(3)
F35 C35 C36 F36 -0.4(5)
C34 C35 C36 F36 -179.8(3)
F35 C35 C36 C31 179.7(3)
C34 C35 C36 C31 0.2(5)
C45 N2 C41 C42 -1.3(7)
Li1 N2 C41 C42 -176.7(4)
N2 C41 C42 C43 0.5(8)
C41 C42 C43 C44 0.2(8)
C42 C43 C44 C45 0.0(8)
C41 N2 C45 C44 1.5(6)
Li1 N2 C45 C44 176.7(4)
C43 C44 C45 N2 -0.9(7)
C41 N2 Li1 N1 -85.5(5)
C45 N2 Li1 N1 99.6(5)
C41 N2 Li1 F36 43.1(4)
C45 N2 Li1 F36 -131.8(3)
C41 N2 Li1 C3 139.3(4)
C45 N2 Li1 C3 -35.6(6)
C41 N2 Li1 C2 133.4(11)
C45 N2 Li1 C2 -41.5(13)
C41 N2 Li1 B1 114.3(3)
C45 N2 Li1 B1 -60.7(4)
C1 N1 Li1 N2 -158.7(4)
C15 N1 Li1 N2 -42.5(4)
C11 N1 Li1 N2 83.7(4)
C1 N1 Li1 F36 86.5(3)
C15 N1 Li1 F36 -157.2(3)
C11 N1 Li1 F36 -31.1(4)
C1 N1 Li1 C3 -11.3(3)
C15 N1 Li1 C3 104.9(3)
C11 N1 Li1 C3 -128.9(3)
C1 N1 Li1 C2 10.5(2)
C15 N1 Li1 C2 126.7(2)
C11 N1 Li1 C2 -107.1(3)
C1 N1 Li1 B1 -1.1(4)
C15 N1 Li1 B1 115.1(3)
C11 N1 Li1 B1 -118.7(3)
C36 F36 Li1 N2 124.9(3)
C36 F36 Li1 N1 -99.7(3)
C36 F36 Li1 C3 -5.3(4)
C36 F36 Li1 C2 -39.7(3)
C36 F36 Li1 B1 17.2(3)
B1 C3 Li1 N2 -49.2(4)
C2 C3 Li1 N2 -177.2(4)
B1 C3 Li1 N1 163.8(3)
C2 C3 Li1 N1 35.7(2)
B1 C3 Li1 F36 42.8(3)
C2 C3 Li1 F36 -85.3(3)
B1 C3 Li1 C2 128.1(3)
C2 C3 Li1 B1 -128.1(3)
C3 C2 Li1 N2 8.0(11)
C1 C2 Li1 N2 136.7(12)
C3 C2 Li1 N1 -139.1(3)
C1 C2 Li1 N1 -10.3(2)
C3 C2 Li1 F36 97.5(3)
C1 C2 Li1 F36 -133.7(3)
C1 C2 Li1 C3 128.7(3)
C3 C2 Li1 B1 29.43(19)
C1 C2 Li1 B1 158.2(2)
C3 B1 Li1 N2 143.0(3)
C21 B1 Li1 N2 28.4(4)
C31 B1 Li1 N2 -94.4(3)
C3 B1 Li1 N1 -19.1(3)
C21 B1 Li1 N1 -133.7(3)
C31 B1 Li1 N1 103.4(3)
C3 B1 Li1 F36 -135.0(3)
C21 B1 Li1 F36 110.4(3)
C31 B1 Li1 F36 -12.5(2)
C21 B1 Li1 C3 -114.6(3)
C31 B1 Li1 C3 122.6(3)
C3 B1 Li1 C2 -31.2(2)
C21 B1 Li1 C2 -145.8(3)
C31 B1 Li1 C2 91.4(2)

loop_
_platon_squeeze_void_nr
_platon_squeeze_void_average_x
_platon_squeeze_void_average_y
_platon_squeeze_void_average_z
_platon_squeeze_void_volume
_platon_squeeze_void_count_electrons
_platon_squeeze_void_content
1 0.500 0.500 0.500 154 40 ' '
2 0.500 0.000 1.000 154 40 ' '
